data_7251187
loop_
_publ_author_name
'Gasol-Cardona, Julia'
'Ward, Martin R.'
'Comboni, Davide'
'Hanfland, Micheal'
'Scatena, Rebecca'
'Warren, Mark R.'
'Maloney, Andrew G. P.'
'Oswald, Iain D. H.'

_publ_section_title
;
 Pressure-induced phase behaviour and compressibility of the racemic and
 chiral solid forms, ofloxacin and levofloxacin
;
_journal_issue 47
_journal_name_full CrystEngComm
_journal_page_first 7662
_journal_page_last 7676
_journal_paper_doi 10.1039/D5CE00855G
_journal_volume 27
_journal_year 2025
_chemical_formula_moiety 'C18 H20 F N3 O4'
_chemical_formula_sum 'C18 H20 F N3 O4'
_chemical_formula_weight 361.37
_chemical_name_systematic Ofloxacin
_space_group_crystal_system monoclinic
_space_group_IT_number 15
_space_group_name_Hall '-C 2yc'
_space_group_name_H-M_alt 'C 1 2/c 1'
_atom_sites_solution_hydrogens geom
_audit_creation_method SHELXL-2019/3
_audit_update_record
;
2025-08-19 deposited with the CCDC.	2025-10-29 downloaded from the CCDC.
;
_cell_angle_alpha 90
_cell_angle_beta 103.600(18)
_cell_angle_gamma 90
_cell_formula_units_Z 8
_cell_length_a 28.984(8)
_cell_length_b 6.2603(6)
_cell_length_c 16.1666(16)
_cell_measurement_pressure 2.47
_cell_measurement_reflns_used 5267
_cell_measurement_temperature 296(2)
_cell_measurement_theta_max 23.262
_cell_measurement_theta_min 2.592
_cell_volume 2851.2(9)
_computing_cell_refinement 'SAINT v8.37A (Bruker, 2015)'
_computing_data_reduction 'SAINT v8.37A (Bruker, 2015)'
_computing_molecular_graphics 'Olex2 1.5-ac7-013 (Dolomanov et al., 2009)'
_computing_publication_material 'Olex2 1.5-ac7-013 (Dolomanov et al., 2009)'
_computing_structure_refinement 'XL  (Sheldrick, 2008)'
_diffrn_ambient_temperature 296(2)
_diffrn_measured_fraction_theta_full 0.349
_diffrn_measured_fraction_theta_max 0.350
_diffrn_measurement_device_type 'Bruker APEX-II CCD'
_diffrn_measurement_method '\f and \w scans'
_diffrn_radiation_type MoK\a
_diffrn_radiation_wavelength 0.71073
_diffrn_reflns_av_R_equivalents 0.0672
_diffrn_reflns_av_unetI/netI 0.0437
_diffrn_reflns_Laue_measured_fraction_full 0.349
_diffrn_reflns_Laue_measured_fraction_max 0.350
_diffrn_reflns_limit_h_max 12
_diffrn_reflns_limit_h_min -16
_diffrn_reflns_limit_k_max 6
_diffrn_reflns_limit_k_min -6
_diffrn_reflns_limit_l_max 17
_diffrn_reflns_limit_l_min -14
_diffrn_reflns_number 5267
_diffrn_reflns_point_group_measured_fraction_full 0.349
_diffrn_reflns_point_group_measured_fraction_max 0.350
_diffrn_reflns_theta_full 23.262
_diffrn_reflns_theta_max 23.262
_diffrn_reflns_theta_min 2.592
_exptl_absorpt_coefficient_mu 0.129
_exptl_absorpt_correction_T_max 0.7449
_exptl_absorpt_correction_T_min 0.6696
_exptl_absorpt_correction_type multi-scan
_exptl_crystal_colour 'clear colourless'
_exptl_crystal_density_diffrn 1.684
_exptl_crystal_description needle
_exptl_crystal_F_000 1520
_exptl_crystal_recrystallization_method 'Re-crystallisation from solvent: Nitrobenzene'
_exptl_crystal_size_max 0.2
_exptl_crystal_size_mid 0.05
_exptl_crystal_size_min 0.05
_refine_diff_density_max 0.146
_refine_diff_density_min -0.131
_refine_diff_density_rms 0.032
_refine_ls_extinction_method none
_refine_ls_goodness_of_fit_ref 1.149
_refine_ls_hydrogen_treatment constr
_refine_ls_matrix_type full
_refine_ls_number_parameters 238
_refine_ls_number_reflns 714
_refine_ls_number_restraints 248
_refine_ls_restrained_S_all 0.954
_refine_ls_R_factor_all 0.0746
_refine_ls_R_factor_gt 0.0385
_refine_ls_shift/su_max 0.000
_refine_ls_shift/su_mean 0.000
_refine_ls_structure_factor_coef Fsqd
_refine_ls_weighting_details 'w=1/[\s^2^(Fo^2^)+(0.0201P)^2^+5.3119P] where P=(Fo^2^+2Fc^2^)/3'
_refine_ls_weighting_scheme calc
_refine_ls_wR_factor_gt 0.0658
_refine_ls_wR_factor_ref 0.0789
_reflns_Friedel_coverage 0.000
_reflns_number_gt 495
_reflns_number_total 714
_reflns_threshold_expression 'I > 2\s(I)'
_cod_data_source_file d5ce00855g2.cif
_cod_data_source_block OFLO_2p47
_cod_depositor_comments 'Adding full bibliography for 7251165--7251187.cif.'
_cod_original_sg_symbol_H-M 'C 2/c'
_cod_database_code 7251187
_shelx_shelxl_version_number 2019/3
_shelx_space_group_comment
;
The symmetry employed for this shelxl refinement is uniquely defined
by the following loop, which should always be used as a source of
symmetry information in preference to the above space-group names.
They are only intended as comments.
;
_shelx_estimated_absorpt_t_min 0.975
_shelx_estimated_absorpt_t_max 0.994

loop_
_space_group_symop_operation_xyz
'x, y, z'
'-x, y, -z+1/2'
'x+1/2, y+1/2, z'
'-x+1/2, y+1/2, -z+1/2'
'-x, -y, -z'
'x, -y, z-1/2'
'-x+1/2, -y+1/2, -z'
'x+1/2, -y+1/2, z-1/2'

loop_
_atom_site_label
_atom_site_type_symbol
_atom_site_fract_x
_atom_site_fract_y
_atom_site_fract_z
_atom_site_U_iso_or_equiv
_atom_site_adp_type
_atom_site_occupancy
_atom_site_site_symmetry_order
_atom_site_calc_flag
_atom_site_refinement_flags_posn
_atom_site_refinement_flags_adp
_atom_site_refinement_flags_occupancy
_atom_site_disorder_assembly
_atom_site_disorder_group
F1 F 0.5702(3) 0.7037(4) 0.78698(19) 0.039(5) Uani 1 1 d D . . . .
O1 O 0.6481(4) 0.5989(6) 0.5663(3) 0.035(5) Uani 1 1 d D . . . .
O4 O 0.4358(4) 0.8066(5) 0.2688(2) 0.030(6) Uani 1 1 d D . . . .
C11 C 0.5238(5) 0.7297(9) 0.5594(4) 0.023(4) Uani 1 1 d D . . . .
O2 O 0.4430(4) 0.8217(6) 0.5242(3) 0.030(5) Uani 1 1 d D . . . .
N3 N 0.5636(5) 0.6879(8) 0.4455(3) 0.025(4) Uani 1 1 d D . . . .
N1 N 0.6511(5) 0.6117(7) 0.7430(3) 0.025(4) Uani 1 1 d D . . . .
C7 C 0.5678(6) 0.6942(10) 0.7013(4) 0.020(4) Uani 1 1 d D . . . .
C10 C 0.5644(5) 0.6812(9) 0.5325(4) 0.020(4) Uani 1 1 d D . . . .
C3 C 0.5230(6) 0.7308(10) 0.3902(5) 0.024(4) Uani 1 1 d D . . . .
H3 H 0.523067 0.732830 0.332769 0.029 Uiso 1 1 calc R U . . .
C8 C 0.6096(6) 0.6446(9) 0.6785(4) 0.020(4) Uani 1 1 d D . . . .
O3 O 0.4000(4) 0.8673(6) 0.3727(3) 0.035(5) Uani 1 1 d D . . . .
H3A H 0.406466 0.862166 0.424847 0.052 Uiso 1 1 calc R U . . .
C4 C 0.4810(6) 0.7722(9) 0.4117(4) 0.024(4) Uani 1 1 d D . . . .
C6 C 0.5254(5) 0.7354(9) 0.6473(4) 0.022(5) Uani 1 1 d D . . . .
H6 H 0.498596 0.766230 0.667234 0.026 Uiso 1 1 calc R U . . .
C9 C 0.6062(5) 0.6385(11) 0.5900(4) 0.027(4) Uani 1 1 d D . . . .
N2 N 0.7458(4) 0.6036(7) 0.8408(3) 0.030(5) Uani 1 1 d D . . . .
C13 C 0.4374(6) 0.8151(10) 0.3450(4) 0.026(5) Uani 1 1 d D . . . .
C16 C 0.7139(4) 0.7805(9) 0.8494(3) 0.032(5) Uani 1 1 d D . . . .
H16A H 0.732327 0.910395 0.863422 0.038 Uiso 1 1 calc R U . . .
H16B H 0.698856 0.749835 0.895708 0.038 Uiso 1 1 calc R U . . .
C5 C 0.4790(5) 0.7774(9) 0.4993(4) 0.022(4) Uani 1 1 d D . . . .
C1 C 0.6419(5) 0.5245(8) 0.4793(3) 0.031(6) Uani 1 1 d D . . . .
H1A H 0.628236 0.382264 0.473726 0.038 Uiso 1 1 calc R U . . .
H1B H 0.672412 0.517859 0.464565 0.038 Uiso 1 1 calc R U . . .
C12 C 0.6301(6) 0.8971(8) 0.4205(4) 0.031(7) Uani 1 1 d D . . . .
H12A H 0.608780 0.985826 0.380434 0.046 Uiso 1 1 calc R U . . .
H12B H 0.660069 0.889004 0.405153 0.046 Uiso 1 1 calc R U . . .
H12C H 0.634597 0.957108 0.476497 0.046 Uiso 1 1 calc R U . . .
C2 C 0.6093(6) 0.6764(9) 0.4197(4) 0.029(5) Uani 1 1 d D . . . .
H2 H 0.603493 0.619422 0.361709 0.035 Uiso 1 1 calc R U . . .
C17 C 0.6764(4) 0.8143(8) 0.7690(3) 0.029(5) Uani 1 1 d D . . . .
H17A H 0.654095 0.922169 0.778182 0.035 Uiso 1 1 calc R U . . .
H17B H 0.690924 0.864120 0.724226 0.035 Uiso 1 1 calc R U . . .
C15 C 0.7187(4) 0.4074(8) 0.8160(3) 0.025(5) Uani 1 1 d D . . . .
H15A H 0.702187 0.368578 0.859459 0.031 Uiso 1 1 calc R U . . .
H15B H 0.740193 0.291975 0.810846 0.031 Uiso 1 1 calc R U . . .
C18 C 0.7818(5) 0.5704(10) 0.9194(4) 0.043(6) Uani 1 1 d D . . . .
H18A H 0.801251 0.695724 0.932011 0.065 Uiso 1 1 calc R U . . .
H18B H 0.801145 0.450185 0.912924 0.065 Uiso 1 1 calc R U . . .
H18C H 0.766587 0.543610 0.965198 0.065 Uiso 1 1 calc R U . . .
C14 C 0.6834(4) 0.4394(9) 0.7323(3) 0.029(5) Uani 1 1 d D . . . .
H14A H 0.699701 0.476793 0.688386 0.035 Uiso 1 1 calc R U . . .
H14B H 0.665646 0.308721 0.715478 0.035 Uiso 1 1 calc R U . . .

loop_
_atom_site_aniso_label
_atom_site_aniso_U_11
_atom_site_aniso_U_22
_atom_site_aniso_U_33
_atom_site_aniso_U_23
_atom_site_aniso_U_13
_atom_site_aniso_U_12
F1 0.057(16) 0.0448(19) 0.0181(17) 0.0036(15) 0.014(4) 0.008(3)
O1 0.039(15) 0.044(3) 0.025(2) 0.004(2) 0.011(5) 0.007(5)
O4 0.02(2) 0.041(2) 0.021(2) -0.0039(18) -0.007(5) 0.005(4)
C11 0.036(13) 0.010(3) 0.024(3) 0.003(3) 0.010(6) 0.007(6)
O2 0.034(15) 0.031(2) 0.024(3) -0.0019(19) 0.009(5) 0.002(5)
N3 0.038(14) 0.022(3) 0.018(3) 0.001(3) 0.010(5) 0.002(6)
N1 0.024(13) 0.028(3) 0.023(3) 0.000(2) 0.007(5) 0.006(4)
C7 0.019(13) 0.022(4) 0.019(3) -0.003(3) 0.009(6) -0.004(7)
C10 0.034(13) 0.011(3) 0.017(3) -0.002(3) 0.007(6) -0.001(6)
C3 0.033(14) 0.019(4) 0.020(4) -0.003(3) 0.007(6) -0.012(7)
C8 0.019(13) 0.016(3) 0.025(3) 0.002(3) 0.008(5) 0.000(6)
O3 0.039(16) 0.033(2) 0.034(3) 0.000(2) 0.014(6) 0.003(5)
C4 0.034(14) 0.012(3) 0.027(4) -0.004(3) 0.009(6) -0.005(7)
C6 0.024(14) 0.019(3) 0.025(3) 0.002(3) 0.008(5) 0.006(6)
C9 0.033(14) 0.025(3) 0.024(3) -0.001(3) 0.010(5) 0.000(6)
N2 0.031(15) 0.031(3) 0.025(3) -0.003(2) 0.000(5) -0.001(4)
C13 0.034(15) 0.018(3) 0.028(4) -0.003(3) 0.006(6) -0.002(6)
C16 0.036(17) 0.031(3) 0.024(3) -0.003(3) -0.001(5) 0.000(5)
C5 0.032(14) 0.012(3) 0.024(3) 0.003(3) 0.008(5) 0.000(6)
C1 0.041(18) 0.031(3) 0.025(3) 0.001(3) 0.013(6) 0.002(6)
C12 0.03(2) 0.031(3) 0.030(4) 0.001(3) 0.007(8) -0.003(6)
C2 0.034(15) 0.032(3) 0.024(4) 0.000(3) 0.011(6) -0.007(6)
C17 0.038(16) 0.026(3) 0.019(3) 0.001(2) -0.003(5) -0.002(5)
C15 0.024(16) 0.027(3) 0.026(3) 0.003(2) 0.008(5) -0.001(5)
C18 0.038(18) 0.051(4) 0.035(4) -0.006(3) -0.002(6) 0.009(7)
C14 0.020(16) 0.027(3) 0.037(4) 0.000(3) 0.001(6) 0.007(5)

loop_
_atom_type_symbol
_atom_type_description
_atom_type_scat_dispersion_real
_atom_type_scat_dispersion_imag
_atom_type_scat_source
C C 0.0033 0.0016 'International Tables Vol C Tables 4.2.6.8 and 6.1.1.4'
H H 0.0000 0.0000 'International Tables Vol C Tables 4.2.6.8 and 6.1.1.4'
F F 0.0171 0.0103 'International Tables Vol C Tables 4.2.6.8 and 6.1.1.4'
N N 0.0061 0.0033 'International Tables Vol C Tables 4.2.6.8 and 6.1.1.4'
O O 0.0106 0.0060 'International Tables Vol C Tables 4.2.6.8 and 6.1.1.4'

loop_
_geom_angle_atom_site_label_1
_geom_angle_atom_site_label_2
_geom_angle_atom_site_label_3
_geom_angle
_geom_angle_site_symmetry_1
_geom_angle_site_symmetry_3
_geom_angle_publ_flag
C9 O1 C1 114.2(9) . . ?
C10 C11 C6 119.5(10) . . ?
C10 C11 C5 121.7(6) . . ?
C6 C11 C5 118.8(9) . . ?
C3 N3 C10 118.8(11) . . ?
C3 N3 C2 122.1(6) . . ?
C10 N3 C2 118.5(11) . . ?
C8 N1 C14 118.5(6) . . ?
C8 N1 C17 111.4(6) . . ?
C14 N1 C17 112.3(10) . . ?
C6 C7 F1 117.8(10) . . ?
C6 C7 C8 126.1(7) . . ?
F1 C7 C8 116.0(11) . . ?
C9 C10 C11 120.9(6) . . ?
C9 C10 N3 119.2(11) . . ?
C11 C10 N3 119.8(11) . . ?
N3 C3 C4 124.8(7) . . ?
N3 C3 H3 117.6 . . ?
C4 C3 H3 117.6 . . ?
C7 C8 N1 119.0(6) . . ?
C7 C8 C9 114.8(12) . . ?
N1 C8 C9 126.1(12) . . ?
C13 O3 H3A 109.5 . . ?
C3 C4 C5 120.1(12) . . ?
C3 C4 C13 120.5(7) . . ?
C5 C4 C13 119.4(11) . . ?
C7 C6 C11 117.1(11) . . ?
C7 C6 H6 121.4 . . ?
C11 C6 H6 121.4 . . ?
C10 C9 O1 123.0(6) . . ?
C10 C9 C8 121.4(11) . . ?
O1 C9 C8 115.5(11) . . ?
C18 N2 C15 110.4(5) . . ?
C18 N2 C16 111.2(5) . . ?
C15 N2 C16 110.5(9) . . ?
O4 C13 O3 121.2(12) . . ?
O4 C13 C4 123.4(11) . . ?
O3 C13 C4 115.4(7) . . ?
N2 C16 C17 111.6(5) . . ?
N2 C16 H16A 109.3 . . ?
C17 C16 H16A 109.3 . . ?
N2 C16 H16B 109.3 . . ?
C17 C16 H16B 109.3 . . ?
H16A C16 H16B 108.0 . . ?
O2 C5 C4 124.1(12) . . ?
O2 C5 C11 121.1(7) . . ?
C4 C5 C11 114.8(10) . . ?
O1 C1 C2 109.4(6) . . ?
O1 C1 H1A 109.8 . . ?
C2 C1 H1A 109.8 . . ?
O1 C1 H1B 109.8 . . ?
C2 C1 H1B 109.8 . . ?
H1A C1 H1B 108.2 . . ?
C2 C12 H12A 109.5 . . ?
C2 C12 H12B 109.5 . . ?
H12A C12 H12B 109.5 . . ?
C2 C12 H12C 109.5 . . ?
H12A C12 H12C 109.5 . . ?
H12B C12 H12C 109.5 . . ?
N3 C2 C12 109.6(8) . . ?
N3 C2 C1 108.4(7) . . ?
C12 C2 C1 112.5(11) . . ?
N3 C2 H2 108.8 . . ?
C12 C2 H2 108.8 . . ?
C1 C2 H2 108.8 . . ?
N1 C17 C16 109.6(6) . . ?
N1 C17 H17A 109.8 . . ?
C16 C17 H17A 109.8 . . ?
N1 C17 H17B 109.8 . . ?
C16 C17 H17B 109.8 . . ?
H17A C17 H17B 108.2 . . ?
N2 C15 C14 110.1(5) . . ?
N2 C15 H15A 109.6 . . ?
C14 C15 H15A 109.6 . . ?
N2 C15 H15B 109.6 . . ?
C14 C15 H15B 109.6 . . ?
H15A C15 H15B 108.2 . . ?
N2 C18 H18A 109.5 . . ?
N2 C18 H18B 109.5 . . ?
H18A C18 H18B 109.5 . . ?
N2 C18 H18C 109.5 . . ?
H18A C18 H18C 109.5 . . ?
H18B C18 H18C 109.5 . . ?
N1 C14 C15 108.1(5) . . ?
N1 C14 H14A 110.1 . . ?
C15 C14 H14A 110.1 . . ?
N1 C14 H14B 110.1 . . ?
C15 C14 H14B 110.1 . . ?
H14A C14 H14B 108.4 . . ?

loop_
_geom_bond_atom_site_label_1
_geom_bond_atom_site_label_2
_geom_bond_distance
_geom_bond_site_symmetry_2
_geom_bond_publ_flag
F1 C7 1.372(6) . ?
O1 C9 1.377(14) . ?
O1 C1 1.453(6) . ?
O4 C13 1.223(6) . ?
C11 C10 1.381(13) . ?
C11 C6 1.410(7) . ?
C11 C5 1.458(11) . ?
O2 C5 1.236(13) . ?
N3 C3 1.328(16) . ?
N3 C10 1.403(7) . ?
N3 C2 1.481(16) . ?
N1 C8 1.409(16) . ?
N1 C14 1.464(11) . ?
N1 C17 1.476(10) . ?
C7 C6 1.354(16) . ?
C7 C8 1.382(17) . ?
C10 C9 1.370(15) . ?
C3 C4 1.366(17) . ?
C3 H3 0.9300 . ?
C8 C9 1.412(8) . ?
O3 C13 1.310(15) . ?
O3 H3A 0.8200 . ?
C4 C5 1.430(8) . ?
C4 C13 1.480(14) . ?
C6 H6 0.9300 . ?
N2 C18 1.457(9) . ?
N2 C15 1.461(10) . ?
N2 C16 1.469(11) . ?
C16 C17 1.502(9) . ?
C16 H16A 0.9700 . ?
C16 H16B 0.9700 . ?
C1 C2 1.514(13) . ?
C1 H1A 0.9700 . ?
C1 H1B 0.9700 . ?
C12 C2 1.505(10) . ?
C12 H12A 0.9600 . ?
C12 H12B 0.9600 . ?
C12 H12C 0.9600 . ?
C2 H2 0.9800 . ?
C17 H17A 0.9700 . ?
C17 H17B 0.9700 . ?
C15 C14 1.506(9) . ?
C15 H15A 0.9700 . ?
C15 H15B 0.9700 . ?
C18 H18A 0.9600 . ?
C18 H18B 0.9600 . ?
C18 H18C 0.9600 . ?
C14 H14A 0.9700 . ?
C14 H14B 0.9700 . ?

loop_
_geom_torsion_atom_site_label_1
_geom_torsion_atom_site_label_2
_geom_torsion_atom_site_label_3
_geom_torsion_atom_site_label_4
_geom_torsion
_geom_torsion_site_symmetry_1
_geom_torsion_site_symmetry_2
_geom_torsion_site_symmetry_3
_geom_torsion_site_symmetry_4
_geom_torsion_publ_flag
C6 C11 C10 C9 0.0(10) . . . . ?
C5 C11 C10 C9 179.5(7) . . . . ?
C6 C11 C10 N3 -176.2(6) . . . . ?
C5 C11 C10 N3 3.3(9) . . . . ?
C3 N3 C10 C9 -179.5(7) . . . . ?
C2 N3 C10 C9 -7.9(9) . . . . ?
C3 N3 C10 C11 -3.3(11) . . . . ?
C2 N3 C10 C11 168.4(6) . . . . ?
C10 N3 C3 C4 0.8(12) . . . . ?
C2 N3 C3 C4 -170.6(6) . . . . ?
C6 C7 C8 N1 178.2(7) . . . . ?
F1 C7 C8 N1 -1.1(10) . . . . ?
C6 C7 C8 C9 0.1(12) . . . . ?
F1 C7 C8 C9 -179.2(5) . . . . ?
C14 N1 C8 C7 140.1(7) . . . . ?
C17 N1 C8 C7 -87.3(9) . . . . ?
C14 N1 C8 C9 -42.0(10) . . . . ?
C17 N1 C8 C9 90.6(8) . . . . ?
N3 C3 C4 C5 1.8(12) . . . . ?
N3 C3 C4 C13 -179.1(7) . . . . ?
F1 C7 C6 C11 178.6(5) . . . . ?
C8 C7 C6 C11 -0.7(12) . . . . ?
C10 C11 C6 C7 0.6(10) . . . . ?
C5 C11 C6 C7 -178.8(6) . . . . ?
C11 C10 C9 O1 -177.0(6) . . . . ?
N3 C10 C9 O1 -0.8(11) . . . . ?
C11 C10 C9 C8 -0.7(11) . . . . ?
N3 C10 C9 C8 175.6(6) . . . . ?
C1 O1 C9 C10 -22.7(9) . . . . ?
C1 O1 C9 C8 160.8(5) . . . . ?
C7 C8 C9 C10 0.6(11) . . . . ?
N1 C8 C9 C10 -177.4(7) . . . . ?
C7 C8 C9 O1 177.2(6) . . . . ?
N1 C8 C9 O1 -0.8(10) . . . . ?
C3 C4 C13 O4 3.5(11) . . . . ?
C5 C4 C13 O4 -177.4(6) . . . . ?
C3 C4 C13 O3 -175.5(7) . . . . ?
C5 C4 C13 O3 3.6(9) . . . . ?
C18 N2 C16 C17 -179.4(7) . . . . ?
C15 N2 C16 C17 -56.5(7) . . . . ?
C3 C4 C5 O2 177.1(7) . . . . ?
C13 C4 C5 O2 -2.1(11) . . . . ?
C3 C4 C5 C11 -1.8(10) . . . . ?
C13 C4 C5 C11 179.1(5) . . . . ?
C10 C11 C5 O2 -179.6(7) . . . . ?
C6 C11 C5 O2 -0.2(10) . . . . ?
C10 C11 C5 C4 -0.7(9) . . . . ?
C6 C11 C5 C4 178.7(6) . . . . ?
C9 O1 C1 C2 52.0(10) . . . . ?
C3 N3 C2 C12 85.1(9) . . . . ?
C10 N3 C2 C12 -86.3(8) . . . . ?
C3 N3 C2 C1 -151.8(7) . . . . ?
C10 N3 C2 C1 36.8(8) . . . . ?
O1 C1 C2 N3 -57.8(10) . . . . ?
O1 C1 C2 C12 63.6(11) . . . . ?
C8 N1 C17 C16 167.9(7) . . . . ?
C14 N1 C17 C16 -56.5(7) . . . . ?
N2 C16 C17 N1 53.8(9) . . . . ?
C18 N2 C15 C14 -177.0(7) . . . . ?
C16 N2 C15 C14 59.6(7) . . . . ?
C8 N1 C14 C15 -168.3(7) . . . . ?
C17 N1 C14 C15 59.5(7) . . . . ?
N2 C15 C14 N1 -60.4(9) . . . . ?
